data_1576797
loop_
_publ_author_name
'Royla, Philipp'
'Schwedtmann, Kai'
'Gomila, Rosa M.'
'Frontera, Antonio'
'Weigand, Jan J.'

_publ_section_title
;
 Chemoselectivity in the cationic Phospha-Wittig reaction: accessing
 phosphorus heterocycles, phosphaalkenes, and their annulated [4 + 2]
 dimers.
;
_journal_issue 9
_journal_name_full 'Chemical science'
_journal_page_first 4678
_journal_page_last 4687
_journal_paper_doi 10.1039/d5sc08693k
_journal_volume 17
_journal_year 2026
_chemical_formula_moiety 'C29 H45 Br N4 P2, 2(C F3 O3 S), C6 H4 F2'
_chemical_formula_sum 'C37 H49 Br F8 N4 O6 P2 S2'
_chemical_formula_weight 1003.77
_space_group_crystal_system monoclinic
_space_group_IT_number 14
_space_group_name_Hall '-P 2ybc'
_space_group_name_H-M_alt 'P 1 21/c 1'
_atom_sites_solution_hydrogens geom
_atom_sites_solution_primary dual
_audit_creation_date 2025-06-12
_audit_creation_method
;
Olex2 1.3
(compiled 2019.09.11 svn.r3662 for OlexSys, GUI svn.r5938)
;
_audit_update_record
;
2025-11-07 deposited with the CCDC.	2025-12-26 downloaded from the CCDC.
;
_cell_angle_alpha 90
_cell_angle_beta 102.7040(10)
_cell_angle_gamma 90
_cell_formula_units_Z 4
_cell_length_a 18.3115(2)
_cell_length_b 12.4673(2)
_cell_length_c 19.7589(3)
_cell_measurement_reflns_used 22900
_cell_measurement_temperature 100.01(10)
_cell_measurement_theta_max 76.4470
_cell_measurement_theta_min 2.4630
_cell_volume 4400.43(11)
_computing_cell_refinement 'CrysAlisPro 1.171.38.43 (Rigaku OD, 2015)'
_computing_data_collection 'CrysAlisPro 1.171.38.43 (Rigaku OD, 2015)'
_computing_data_reduction 'CrysAlisPro 1.171.38.43 (Rigaku OD, 2015)'
_computing_molecular_graphics 'Olex2 1.3 (Dolomanov et al., 2009)'
_computing_publication_material 'Olex2 1.3 (Dolomanov et al., 2009)'
_computing_structure_refinement 'ShelXL 2018/3 (Sheldrick, 2015)'
_computing_structure_solution 'SHELXT 2018/2 (Sheldrick, 2018)'
_diffrn_ambient_environment N~2~
_diffrn_ambient_temperature 100.01(10)
_diffrn_detector 'CCD plate'
_diffrn_detector_area_resol_mean 10.5700
_diffrn_detector_type AtlasS2
_diffrn_measured_fraction_theta_full 1.000
_diffrn_measured_fraction_theta_max 0.995
_diffrn_measurement_details
;
List of Runs (angles in degrees, time in seconds):

  # Type    Start    End  Width  t~exp~   \w     \q     \k     \f   Frames
#--------------------------------------------------------------------------
  1  \w    -28.00  32.00   0.50    0.50    --  -38.50  38.00   0.00  120
  2  \w    -85.00 -20.00   0.50    0.50    --  -38.50 125.00 -90.00  130
  3  \w    -58.00 -12.00   0.50    0.50    --  -38.50 125.00   0.00   92
  4  \w   -107.00 -21.00   0.50    0.50    --  -38.50 -38.00-180.00  172
  5  \w   -110.00 -20.00   0.50    0.50    --  -38.50 -38.00  90.00  180
  6  \w     71.00 112.00   0.50    0.50    --   42.50  57.00-120.00   82
  7  \w     52.00  92.00   0.50    0.50    --   42.50-125.00-180.00   80
  8  \w     42.00  98.00   0.50    2.00    --  111.00-125.00 120.00  112
  9  \w     41.00  90.00   0.50    2.00    --  111.00 -45.00 -60.00   98
 10  \w     39.00  96.00   0.50    2.00    --  111.00 -77.00 -90.00  114
 11  \w     80.00 107.00   0.50    2.00    --  111.00 -94.00 -90.00   54
 12  \w     44.00 112.00   0.50    2.00    --  111.00-125.00 -90.00  136
 13  \w     80.00 107.00   0.50    2.00    --  111.00 -94.00 -30.00   54
 14  \w    123.00 177.00   0.50    2.00    --  111.00  77.00  60.00  108
 15  \w     63.00 106.00   0.50    2.00    --  111.00 -94.00  90.00   86
 16  \w     82.00 107.00   0.50    2.00    --  111.00 -94.00-180.00   50
 17  \w     40.00 132.00   0.50    2.00    --  111.00 -45.00  90.00  184
 18  \w     83.00 122.00   0.50    2.00    --  111.00  61.00-120.00   78
 19  \w     69.00 112.00   0.50    2.00    --  111.00-125.00   0.00   86
 20  \w     87.00 178.00   0.50    2.00    --  111.00  45.00 -30.00  182
 21  \w     49.00 112.00   0.50    2.00    --  111.00-125.00 -60.00  126
 22  \w    116.00 164.00   0.50    2.00    --  111.00 125.00 -90.00   96
 23  \w     30.00  60.00   0.50    2.00    --  111.00 -94.00 120.00   60
 24  \w     85.00 112.00   0.50    2.00    --  111.00 -61.00 -90.00   54
 25  \w     42.00  95.00   0.50    2.00    --  111.00 -30.00 -60.00  106
 26  \w     97.00 124.00   0.50    2.00    --  111.00 -30.00 -60.00   54
 27  \w     41.00 112.00   0.50    2.00    --  111.00-125.00  90.00  142
 28  \w    106.00 152.00   0.50    2.00    --  111.00  77.00 150.00   92
 29  \w     79.00 112.00   0.50    2.00    --  111.00-125.00-150.00   66
 30  \w     84.00 112.00   0.50    2.00    --  111.00-125.00 150.00   56
 31  \w    115.00 142.00   0.50    2.00    --  111.00 -77.00 -90.00   54
 32  \w     60.00 107.00   0.50    2.00    --  111.00 -94.00-150.00   94
 33  \w    132.00 171.00   0.50    2.00    --  111.00   0.00 -30.00   78
 34  \w     79.00 107.00   0.50    2.00    --  111.00 -94.00 120.00   56
 35  \w     98.00 161.00   0.50    2.00    --  111.00 125.00-120.00  126
 36  \w     24.00 119.00   0.50    2.00    --  111.00   0.00 -30.00  190
;
_diffrn_measurement_device 'four-circle diffractometer'
_diffrn_measurement_device_type 'SuperNova, Dual, Cu at zero, AtlasS2'
_diffrn_measurement_method '\w scans'
_diffrn_orient_matrix_type 'CrysAlisPro convention (1999,Acta A55,543-557)'
_diffrn_orient_matrix_UB_11 -0.0140565000
_diffrn_orient_matrix_UB_12 -0.1186618000
_diffrn_orient_matrix_UB_13 -0.0204566000
_diffrn_orient_matrix_UB_21 -0.0256178000
_diffrn_orient_matrix_UB_22 -0.0211640000
_diffrn_orient_matrix_UB_23 0.0680652000
_diffrn_orient_matrix_UB_31 -0.0810949000
_diffrn_orient_matrix_UB_32 0.0272977000
_diffrn_orient_matrix_UB_33 -0.0365997000
_diffrn_radiation_monochromator mirror
_diffrn_radiation_probe x-ray
_diffrn_radiation_type 'Cu K\a'
_diffrn_radiation_wavelength 1.54184
_diffrn_reflns_av_R_equivalents 0.0355
_diffrn_reflns_av_unetI/netI 0.0252
_diffrn_reflns_Laue_measured_fraction_full 1.000
_diffrn_reflns_Laue_measured_fraction_max 0.995
_diffrn_reflns_limit_h_max 16
_diffrn_reflns_limit_h_min -23
_diffrn_reflns_limit_k_max 15
_diffrn_reflns_limit_k_min -15
_diffrn_reflns_limit_l_max 24
_diffrn_reflns_limit_l_min -24
_diffrn_reflns_number 49573
_diffrn_reflns_point_group_measured_fraction_full 1.000
_diffrn_reflns_point_group_measured_fraction_max 0.995
_diffrn_reflns_theta_full 67.684
_diffrn_reflns_theta_max 76.717
_diffrn_reflns_theta_min 2.473
_diffrn_source 'micro-focus sealed X-ray tube'
_diffrn_source_type 'SuperNova (Cu) X-ray Source'
_exptl_absorpt_coefficient_mu 3.578
_exptl_absorpt_correction_T_max 0.851
_exptl_absorpt_correction_T_min 0.499
_exptl_absorpt_correction_type analytical
_exptl_absorpt_process_details
;
CrysAlisPro 1.171.38.43 (Rigaku Oxford Diffraction, 2015)
Analytical numeric absorption correction using a multifaceted crystal
			model based on expressions derived by R.C. Clark & J.S. Reid.
(Clark, R. C. & Reid, J. S. (1995). Acta Cryst. A51, 887-897)
Empirical absorption correction using spherical harmonics,
 implemented in SCALE3 ABSPACK scaling algorithm.
;
_exptl_crystal_colour colourless
_exptl_crystal_colour_primary colourless
_exptl_crystal_density_diffrn 1.515
_exptl_crystal_description plate
_exptl_crystal_F_000 2064
_exptl_crystal_size_max 0.285
_exptl_crystal_size_mid 0.236
_exptl_crystal_size_min 0.065
_refine_diff_density_max 0.491
_refine_diff_density_min -0.397
_refine_diff_density_rms 0.054
_refine_ls_extinction_method none
_refine_ls_goodness_of_fit_ref 1.028
_refine_ls_hydrogen_treatment constr
_refine_ls_matrix_type full
_refine_ls_number_parameters 553
_refine_ls_number_reflns 9214
_refine_ls_number_restraints 0
_refine_ls_restrained_S_all 1.028
_refine_ls_R_factor_all 0.0294
_refine_ls_R_factor_gt 0.0271
_refine_ls_shift/su_max 0.003
_refine_ls_shift/su_mean 0.000
_refine_ls_structure_factor_coef Fsqd
_refine_ls_weighting_details 'w=1/[\s^2^(Fo^2^)+(0.0358P)^2^+2.0493P] where P=(Fo^2^+2Fc^2^)/3'
_refine_ls_weighting_scheme calc
_refine_ls_wR_factor_gt 0.0683
_refine_ls_wR_factor_ref 0.0698
_reflns_Friedel_coverage 0.000
_reflns_number_gt 8580
_reflns_number_total 9214
_reflns_threshold_expression 'I > 2\s(I)'
_cod_data_source_file d5sc08693k2.cif
_cod_data_source_block jjw1899
_cod_depositor_comments 'Adding full bibliography for 1576791--1576804.cif.'
_cod_database_code 1576797
_shelx_shelxl_version_number 2018/3
_chemical_oxdiff_formula C37H49BrF8N4O6P2S2
_shelx_space_group_comment
;
The symmetry employed for this shelxl refinement is uniquely defined
by the following loop, which should always be used as a source of
symmetry information in preference to the above space-group names.
They are only intended as comments.
;
_reflns_odcompleteness_completeness 99.99
_reflns_odcompleteness_iscentric 1
_reflns_odcompleteness_theta 74.33
_olex2_refinement_description
;
1. Fixed Uiso
 At 1.2 times of:
  All C(H) groups
 At 1.5 times of:
  All C(H,H,H) groups
2.a Ternary CH refined with riding coordinates:
 C4(H4), C9(H9), C15(H15), C20(H20), C23(H23)
2.b Aromatic/amide H refined with riding coordinates:
 C25(H25), C26(H26), C28(H28), C29(H29), C34(H34), C35(H35), C36(H36), C37(H37)
2.c Idealised Me refined as rotating group:
 C5(H5A,H5B,H5C), C6(H6A,H6B,H6C), C7(H7A,H7B,H7C), C8(H8A,H8B,H8C), C10(H10A,
 H10B,H10C), C11(H11A,H11B,H11C), C16(H16A,H16B,H16C), C17(H17A,H17B,H17C),
 C18(H18A,H18B,H18C), C19(H19A,H19B,H19C), C21(H21A,H21B,H21C), C22(H22A,H22B,
 H22C)
;
_olex2_submission_special_instructions 'No special instructions were received'
_oxdiff_exptl_absorpt_empirical_details
;
Empirical correction (ABSPACK) includes:
- Absorption correction using spherical harmonics
- Frame scaling
;
_oxdiff_exptl_absorpt_empirical_full_max 4.063
_oxdiff_exptl_absorpt_empirical_full_min 0.690

loop_
_space_group_symop_operation_xyz
'x, y, z'
'-x, y+1/2, -z+1/2'
'-x, -y, -z'
'x, -y-1/2, z-1/2'

loop_
_atom_site_label
_atom_site_type_symbol
_atom_site_fract_x
_atom_site_fract_y
_atom_site_fract_z
_atom_site_U_iso_or_equiv
_atom_site_adp_type
_atom_site_occupancy
_atom_site_site_symmetry_order
_atom_site_calc_flag
_atom_site_refinement_flags_posn
_atom_site_refinement_flags_adp
_atom_site_refinement_flags_occupancy
_atom_site_disorder_assembly
_atom_site_disorder_group
Br1 Br 0.64459(2) 0.64222(2) 0.52523(2) 0.02321(5) Uani 1 1 d . . . . .
P1 P 0.26718(2) 0.56138(3) 0.57833(2) 0.01366(7) Uani 1 1 d . . . . .
P2 P 0.27175(2) 0.72835(3) 0.61909(2) 0.01410(7) Uani 1 1 d . . . . .
N1 N 0.16811(6) 0.48868(9) 0.66204(6) 0.0145(2) Uani 1 1 d . . . . .
N2 N 0.27823(6) 0.41476(9) 0.69024(6) 0.0144(2) Uani 1 1 d . . . . .
N3 N 0.21408(6) 0.82171(9) 0.48582(6) 0.0156(2) Uani 1 1 d . . . . .
N4 N 0.32237(6) 0.88637(9) 0.53723(6) 0.0145(2) Uani 1 1 d . . . . .
C1 C 0.23702(7) 0.48866(10) 0.64868(7) 0.0142(2) Uani 1 1 d . . . . .
C2 C 0.16581(8) 0.41484(11) 0.71410(7) 0.0162(3) Uani 1 1 d . . . . .
C3 C 0.23481(8) 0.36884(11) 0.73186(7) 0.0165(3) Uani 1 1 d . . . . .
C4 C 0.10635(7) 0.55879(11) 0.62527(7) 0.0177(3) Uani 1 1 d . . . . .
H4 H 0.123301 0.590976 0.584968 0.021 Uiso 1 1 calc R U . . .
C5 C 0.03584(8) 0.49437(13) 0.59552(8) 0.0224(3) Uani 1 1 d . . . . .
H5A H 0.048897 0.431930 0.570456 0.034 Uiso 1 1 calc R U . . .
H5B H 0.000184 0.539548 0.563591 0.034 Uiso 1 1 calc R U . . .
H5C H 0.013120 0.470216 0.633379 0.034 Uiso 1 1 calc R U . . .
C6 C 0.09368(9) 0.65153(12) 0.67164(9) 0.0239(3) Uani 1 1 d . . . . .
H6A H 0.074086 0.623731 0.710519 0.036 Uiso 1 1 calc R U . . .
H6B H 0.057585 0.701928 0.644683 0.036 Uiso 1 1 calc R U . . .
H6C H 0.141218 0.688558 0.689512 0.036 Uiso 1 1 calc R U . . .
C7 C 0.09887(8) 0.38946(12) 0.74307(8) 0.0204(3) Uani 1 1 d . . . . .
H7A H 0.073019 0.456137 0.749800 0.031 Uiso 1 1 calc R U . . .
H7B H 0.114986 0.352715 0.787711 0.031 Uiso 1 1 calc R U . . .
H7C H 0.064768 0.342919 0.710690 0.031 Uiso 1 1 calc R U . . .
C8 C 0.25999(9) 0.28265(13) 0.78444(8) 0.0235(3) Uani 1 1 d . . . . .
H8A H 0.256718 0.212892 0.761107 0.035 Uiso 1 1 calc R U . . .
H8B H 0.227836 0.282476 0.818072 0.035 Uiso 1 1 calc R U . . .
H8C H 0.311912 0.296106 0.808594 0.035 Uiso 1 1 calc R U . . .
C9 C 0.35666(7) 0.38587(11) 0.68773(7) 0.0161(3) Uani 1 1 d . . . . .
H9 H 0.370356 0.430337 0.650266 0.019 Uiso 1 1 calc R U . . .
C10 C 0.36181(8) 0.26897(12) 0.66697(8) 0.0207(3) Uani 1 1 d . . . . .
H10A H 0.411386 0.255171 0.657693 0.031 Uiso 1 1 calc R U . . .
H10B H 0.323278 0.254060 0.625089 0.031 Uiso 1 1 calc R U . . .
H10C H 0.354092 0.222450 0.704759 0.031 Uiso 1 1 calc R U . . .
C11 C 0.41118(8) 0.41570(12) 0.75539(8) 0.0207(3) Uani 1 1 d . . . . .
H11A H 0.409040 0.361270 0.790685 0.031 Uiso 1 1 calc R U . . .
H11B H 0.397337 0.485678 0.771388 0.031 Uiso 1 1 calc R U . . .
H11C H 0.462113 0.419299 0.747492 0.031 Uiso 1 1 calc R U . . .
C12 C 0.27245(7) 0.80759(11) 0.54034(7) 0.0151(2) Uani 1 1 d . . . . .
C13 C 0.22761(8) 0.90911(11) 0.44756(7) 0.0165(3) Uani 1 1 d . . . . .
C14 C 0.29560(7) 0.95004(11) 0.47988(7) 0.0159(3) Uani 1 1 d . . . . .
C15 C 0.14524(8) 0.75401(12) 0.47254(8) 0.0207(3) Uani 1 1 d . . . . .
H15 H 0.155985 0.690553 0.504122 0.025 Uiso 1 1 calc R U . . .
C16 C 0.12696(10) 0.71122(17) 0.39816(11) 0.0387(4) Uani 1 1 d . . . . .
H16A H 0.097314 0.764527 0.367421 0.058 Uiso 1 1 calc R U . . .
H16B H 0.098281 0.644519 0.396348 0.058 Uiso 1 1 calc R U . . .
H16C H 0.173592 0.697205 0.383075 0.058 Uiso 1 1 calc R U . . .
C17 C 0.08027(9) 0.81381(16) 0.49112(10) 0.0330(4) Uani 1 1 d . . . . .
H17A H 0.095300 0.841147 0.538655 0.050 Uiso 1 1 calc R U . . .
H17B H 0.037662 0.765008 0.487708 0.050 Uiso 1 1 calc R U . . .
H17C H 0.065862 0.873932 0.459010 0.050 Uiso 1 1 calc R U . . .
C18 C 0.17798(8) 0.94807(12) 0.38224(8) 0.0219(3) Uani 1 1 d . . . . .
H18A H 0.185025 0.903345 0.343387 0.033 Uiso 1 1 calc R U . . .
H18B H 0.190540 1.022647 0.373982 0.033 Uiso 1 1 calc R U . . .
H18C H 0.125671 0.943904 0.386296 0.033 Uiso 1 1 calc R U . . .
C19 C 0.33540(8) 1.04397(12) 0.45770(8) 0.0208(3) Uani 1 1 d . . . . .
H19A H 0.361646 1.083505 0.498752 0.031 Uiso 1 1 calc R U . . .
H19B H 0.298972 1.091321 0.428315 0.031 Uiso 1 1 calc R U . . .
H19C H 0.371685 1.018641 0.431498 0.031 Uiso 1 1 calc R U . . .
C20 C 0.39099(7) 0.90601(11) 0.59228(7) 0.0161(3) Uani 1 1 d . . . . .
H20 H 0.397967 0.842405 0.623877 0.019 Uiso 1 1 calc R U . . .
C21 C 0.37925(9) 1.00304(12) 0.63522(8) 0.0222(3) Uani 1 1 d . . . . .
H21A H 0.422587 1.011582 0.673992 0.033 Uiso 1 1 calc R U . . .
H21B H 0.334021 0.992698 0.653299 0.033 Uiso 1 1 calc R U . . .
H21C H 0.373591 1.067417 0.606069 0.033 Uiso 1 1 calc R U . . .
C22 C 0.46125(8) 0.91530(13) 0.56250(8) 0.0220(3) Uani 1 1 d . . . . .
H22A H 0.469437 0.990625 0.552074 0.033 Uiso 1 1 calc R U . . .
H22B H 0.454607 0.872791 0.519859 0.033 Uiso 1 1 calc R U . . .
H22C H 0.504635 0.888424 0.596515 0.033 Uiso 1 1 calc R U . . .
C23 C 0.35135(7) 0.63091(10) 0.63029(7) 0.0139(2) Uani 1 1 d . . . . .
H23 H 0.363070 0.602524 0.678813 0.017 Uiso 1 1 calc R U . . .
C24 C 0.42093(7) 0.63509(10) 0.60289(7) 0.0145(2) Uani 1 1 d . . . . .
C25 C 0.41987(8) 0.64529(12) 0.53217(7) 0.0184(3) Uani 1 1 d . . . . .
H25 H 0.373390 0.651189 0.499628 0.022 Uiso 1 1 calc R U . . .
C26 C 0.48627(8) 0.64683(12) 0.50926(8) 0.0206(3) Uani 1 1 d . . . . .
H26 H 0.485291 0.654550 0.461234 0.025 Uiso 1 1 calc R U . . .
C27 C 0.55418(8) 0.63703(11) 0.55681(8) 0.0184(3) Uani 1 1 d . . . . .
C28 C 0.55668(8) 0.62507(12) 0.62707(8) 0.0188(3) Uani 1 1 d . . . . .
H28 H 0.603259 0.617260 0.659239 0.023 Uiso 1 1 calc R U . . .
C29 C 0.48979(8) 0.62467(11) 0.64974(7) 0.0166(3) Uani 1 1 d . . . . .
H29 H 0.491049 0.617194 0.697830 0.020 Uiso 1 1 calc R U . . .
S2 S 0.15326(2) 0.26087(3) 0.48848(2) 0.01839(7) Uani 1 1 d . . . . .
F4 F 0.09207(6) 0.08152(9) 0.51724(6) 0.0376(2) Uani 1 1 d . . . . .
F5 F 0.11701(7) 0.19268(9) 0.60232(6) 0.0385(2) Uani 1 1 d . . . . .
F6 F 0.20585(6) 0.10249(10) 0.57327(6) 0.0402(3) Uani 1 1 d . . . . .
O4 O 0.07946(7) 0.30633(10) 0.46896(7) 0.0318(3) Uani 1 1 d . . . . .
O5 O 0.20883(7) 0.32920(10) 0.53065(7) 0.0317(3) Uani 1 1 d . . . . .
O6 O 0.17794(7) 0.20514(10) 0.43360(6) 0.0282(2) Uani 1 1 d . . . . .
C31 C 0.14147(9) 0.15390(13) 0.54822(9) 0.0238(3) Uani 1 1 d . . . . .
S1 S 0.35772(2) 0.70474(3) 0.84102(2) 0.01965(8) Uani 1 1 d . . . . .
F1 F 0.34718(6) 0.87829(9) 0.76369(6) 0.0350(2) Uani 1 1 d . . . . .
F2 F 0.44864(6) 0.86993(8) 0.84248(5) 0.0338(2) Uani 1 1 d . . . . .
F3 F 0.43524(5) 0.77169(8) 0.75144(5) 0.0279(2) Uani 1 1 d . . . . .
O1 O 0.30983(7) 0.64980(10) 0.78361(6) 0.0279(2) Uani 1 1 d . . . . .
O2 O 0.31938(7) 0.76392(10) 0.88533(6) 0.0270(2) Uani 1 1 d . . . . .
O3 O 0.42247(7) 0.64519(10) 0.87574(7) 0.0329(3) Uani 1 1 d . . . . .
C30 C 0.39907(8) 0.81152(12) 0.79796(8) 0.0210(3) Uani 1 1 d . . . . .
F7 F 0.07998(8) -0.04431(12) 0.64504(6) 0.0521(3) Uani 1 1 d . . . . .
F8 F 0.01176(6) 0.11000(11) 0.70299(6) 0.0399(3) Uani 1 1 d . . . . .
C32 C 0.11197(11) -0.01115(15) 0.70971(9) 0.0335(4) Uani 1 1 d . . . . .
C33 C 0.07645(9) 0.06757(14) 0.73978(9) 0.0276(3) Uani 1 1 d . . . . .
C34 C 0.10602(9) 0.10273(13) 0.80621(9) 0.0248(3) Uani 1 1 d . . . . .
H34 H 0.081257 0.156258 0.827048 0.030 Uiso 1 1 calc R U . . .
C35 C 0.17298(9) 0.05805(13) 0.84210(9) 0.0259(3) Uani 1 1 d . . . . .
H35 H 0.194068 0.081044 0.888080 0.031 Uiso 1 1 calc R U . . .
C36 C 0.20925(10) -0.01948(14) 0.81163(10) 0.0307(4) Uani 1 1 d . . . . .
H36 H 0.255366 -0.048505 0.836461 0.037 Uiso 1 1 calc R U . . .
C37 C 0.17845(12) -0.05497(15) 0.74487(10) 0.0358(4) Uani 1 1 d . . . . .
H37 H 0.202880 -0.108621 0.723815 0.043 Uiso 1 1 calc R U . . .

loop_
_atom_site_aniso_label
_atom_site_aniso_U_11
_atom_site_aniso_U_22
_atom_site_aniso_U_33
_atom_site_aniso_U_23
_atom_site_aniso_U_13
_atom_site_aniso_U_12
Br1 0.01708(8) 0.02756(9) 0.02791(9) -0.00208(6) 0.01128(6) -0.00137(5)
P1 0.01365(14) 0.01373(15) 0.01390(15) 0.00008(11) 0.00365(11) -0.00093(11)
P2 0.01400(15) 0.01328(15) 0.01578(15) 0.00091(12) 0.00492(12) 0.00030(11)
N1 0.0143(5) 0.0139(5) 0.0158(5) 0.0006(4) 0.0041(4) -0.0004(4)
N2 0.0141(5) 0.0139(5) 0.0152(5) 0.0004(4) 0.0036(4) 0.0004(4)
N3 0.0143(5) 0.0148(5) 0.0172(5) 0.0014(4) 0.0024(4) -0.0008(4)
N4 0.0138(5) 0.0141(5) 0.0157(5) 0.0004(4) 0.0032(4) -0.0008(4)
C1 0.0147(6) 0.0123(6) 0.0154(6) -0.0012(5) 0.0031(5) -0.0007(5)
C2 0.0183(6) 0.0151(6) 0.0155(6) 0.0007(5) 0.0046(5) -0.0019(5)
C3 0.0184(6) 0.0158(6) 0.0160(6) 0.0010(5) 0.0048(5) -0.0016(5)
C4 0.0155(6) 0.0186(7) 0.0195(6) 0.0046(5) 0.0051(5) 0.0033(5)
C5 0.0164(6) 0.0268(8) 0.0226(7) 0.0014(6) 0.0015(5) 0.0007(5)
C6 0.0217(7) 0.0184(7) 0.0341(8) -0.0001(6) 0.0115(6) 0.0022(5)
C7 0.0187(6) 0.0224(7) 0.0219(7) 0.0027(5) 0.0081(5) -0.0017(5)
C8 0.0238(7) 0.0224(7) 0.0249(7) 0.0091(6) 0.0069(6) 0.0041(6)
C9 0.0128(6) 0.0160(6) 0.0198(6) -0.0001(5) 0.0041(5) 0.0017(5)
C10 0.0205(6) 0.0170(7) 0.0248(7) -0.0021(5) 0.0053(5) 0.0023(5)
C11 0.0161(6) 0.0214(7) 0.0230(7) -0.0018(6) 0.0007(5) 0.0014(5)
C12 0.0142(6) 0.0136(6) 0.0178(6) 0.0001(5) 0.0042(5) -0.0004(5)
C13 0.0180(6) 0.0149(6) 0.0170(6) 0.0012(5) 0.0051(5) 0.0015(5)
C14 0.0173(6) 0.0148(6) 0.0160(6) 0.0016(5) 0.0043(5) 0.0010(5)
C15 0.0147(6) 0.0187(7) 0.0266(7) 0.0042(6) 0.0004(5) -0.0042(5)
C16 0.0302(9) 0.0392(10) 0.0474(11) -0.0213(9) 0.0104(8) -0.0133(7)
C17 0.0217(7) 0.0400(10) 0.0411(10) -0.0091(8) 0.0149(7) -0.0064(7)
C18 0.0223(7) 0.0227(7) 0.0188(7) 0.0040(5) 0.0003(5) 0.0000(5)
C19 0.0217(6) 0.0178(7) 0.0227(7) 0.0046(5) 0.0047(5) -0.0023(5)
C20 0.0141(6) 0.0158(6) 0.0169(6) 0.0005(5) 0.0005(5) -0.0017(5)
C21 0.0278(7) 0.0176(7) 0.0197(7) -0.0018(5) 0.0020(6) -0.0014(5)
C22 0.0153(6) 0.0259(7) 0.0249(7) 0.0007(6) 0.0047(5) -0.0037(5)
C23 0.0135(6) 0.0132(6) 0.0151(6) 0.0006(5) 0.0031(5) -0.0005(4)
C24 0.0145(6) 0.0126(6) 0.0173(6) 0.0000(5) 0.0054(5) 0.0004(4)
C25 0.0173(6) 0.0220(7) 0.0158(6) -0.0001(5) 0.0031(5) 0.0000(5)
C26 0.0214(7) 0.0252(7) 0.0162(6) -0.0001(5) 0.0059(5) -0.0006(5)
C27 0.0158(6) 0.0172(6) 0.0246(7) -0.0020(5) 0.0096(5) -0.0007(5)
C28 0.0143(6) 0.0199(7) 0.0216(7) 0.0000(5) 0.0026(5) 0.0005(5)
C29 0.0176(6) 0.0171(6) 0.0152(6) 0.0005(5) 0.0038(5) 0.0003(5)
S2 0.01780(15) 0.01744(16) 0.02102(16) 0.00020(12) 0.00663(12) -0.00015(12)
F4 0.0415(6) 0.0263(5) 0.0459(6) 0.0021(5) 0.0114(5) -0.0123(4)
F5 0.0540(6) 0.0376(6) 0.0308(5) 0.0034(4) 0.0241(5) 0.0024(5)
F6 0.0358(5) 0.0411(6) 0.0423(6) 0.0155(5) 0.0052(5) 0.0145(5)
O4 0.0250(6) 0.0321(6) 0.0395(7) 0.0112(5) 0.0096(5) 0.0099(5)
O5 0.0342(6) 0.0297(6) 0.0317(6) -0.0068(5) 0.0084(5) -0.0134(5)
O6 0.0337(6) 0.0285(6) 0.0257(6) -0.0036(5) 0.0139(5) 0.0006(5)
C31 0.0248(7) 0.0216(7) 0.0260(8) 0.0020(6) 0.0074(6) 0.0020(6)
S1 0.02459(16) 0.01820(16) 0.01697(16) 0.00005(12) 0.00633(13) -0.00153(13)
F1 0.0406(6) 0.0333(5) 0.0334(5) 0.0149(4) 0.0133(4) 0.0079(4)
F2 0.0491(6) 0.0320(5) 0.0200(5) -0.0068(4) 0.0073(4) -0.0196(4)
F3 0.0284(4) 0.0340(5) 0.0251(5) -0.0094(4) 0.0137(4) -0.0096(4)
O1 0.0316(6) 0.0305(6) 0.0234(6) -0.0061(5) 0.0096(5) -0.0109(5)
O2 0.0362(6) 0.0278(6) 0.0210(5) -0.0021(4) 0.0148(5) -0.0024(5)
O3 0.0335(6) 0.0285(6) 0.0351(7) 0.0096(5) 0.0044(5) 0.0053(5)
C30 0.0265(7) 0.0218(7) 0.0151(6) -0.0030(5) 0.0058(5) -0.0022(6)
F7 0.0702(8) 0.0590(8) 0.0275(6) -0.0135(5) 0.0114(5) -0.0085(7)
F8 0.0276(5) 0.0586(7) 0.0325(5) 0.0060(5) 0.0048(4) 0.0000(5)
C32 0.0455(10) 0.0334(9) 0.0245(8) -0.0044(7) 0.0137(7) -0.0088(8)
C33 0.0243(7) 0.0312(8) 0.0287(8) 0.0042(7) 0.0094(6) -0.0042(6)
C34 0.0239(7) 0.0230(7) 0.0306(8) -0.0015(6) 0.0128(6) -0.0031(6)
C35 0.0275(7) 0.0228(7) 0.0289(8) -0.0003(6) 0.0093(6) -0.0016(6)
C36 0.0344(8) 0.0250(8) 0.0359(9) 0.0052(7) 0.0144(7) 0.0045(7)
C37 0.0500(11) 0.0255(8) 0.0383(10) -0.0017(7) 0.0234(8) 0.0039(7)

loop_
_atom_type_symbol
_atom_type_description
_atom_type_scat_dispersion_real
_atom_type_scat_dispersion_imag
_atom_type_scat_source
C C 0.0181 0.0091 'International Tables Vol C Tables 4.2.6.8 and 6.1.1.4'
H H 0.0000 0.0000 'International Tables Vol C Tables 4.2.6.8 and 6.1.1.4'
Br Br -0.6763 1.2805 'International Tables Vol C Tables 4.2.6.8 and 6.1.1.4'
F F 0.0727 0.0534 'International Tables Vol C Tables 4.2.6.8 and 6.1.1.4'
N N 0.0311 0.0180 'International Tables Vol C Tables 4.2.6.8 and 6.1.1.4'
O O 0.0492 0.0322 'International Tables Vol C Tables 4.2.6.8 and 6.1.1.4'
P P 0.2955 0.4335 'International Tables Vol C Tables 4.2.6.8 and 6.1.1.4'
S S 0.3331 0.5567 'International Tables Vol C Tables 4.2.6.8 and 6.1.1.4'

loop_
_exptl_crystal_face_index_h
_exptl_crystal_face_index_k
_exptl_crystal_face_index_l
_exptl_crystal_face_perp_dist
2 4 -11 0.1150
-11 1 -1 0.0283
-4 -3 11 0.1197
12 -1 -1 0.0154
-3 -1 -11 0.0946
11 -2 1 0.0459
9 -1 6 0.0596
-2 -2 -11 0.1074
-5 5 9 0.1338
-6 -7 4 0.1449
11 3 0 0.0508
-5 7 2 0.1047
7 -7 -1 0.1089
-5 -6 -5 0.1241

loop_
_geom_angle_atom_site_label_1
_geom_angle_atom_site_label_2
_geom_angle_atom_site_label_3
_geom_angle
_geom_angle_site_symmetry_1
_geom_angle_site_symmetry_3
_geom_angle_publ_flag
C1 P1 P2 100.41(4) . . ?
C1 P1 C23 99.31(6) . . ?
C23 P1 P2 53.58(4) . . ?
C12 P2 P1 101.66(5) . . ?
C12 P2 C23 107.30(6) . . ?
C23 P2 P1 53.33(4) . . ?
C1 N1 C2 109.16(11) . . ?
C1 N1 C4 123.37(11) . . ?
C2 N1 C4 127.47(11) . . ?
C1 N2 C3 109.02(11) . . ?
C1 N2 C9 123.94(12) . . ?
C3 N2 C9 126.98(12) . . ?
C12 N3 C13 109.50(11) . . ?
C12 N3 C15 123.77(12) . . ?
C13 N3 C15 126.68(11) . . ?
C12 N4 C14 109.46(11) . . ?
C12 N4 C20 123.78(12) . . ?
C14 N4 C20 126.45(11) . . ?
N1 C1 P1 126.71(10) . . ?
N1 C1 N2 107.70(12) . . ?
N2 C1 P1 125.08(10) . . ?
N1 C2 C7 125.79(12) . . ?
C3 C2 N1 107.02(12) . . ?
C3 C2 C7 127.17(13) . . ?
N2 C3 C8 125.39(13) . . ?
C2 C3 N2 107.09(12) . . ?
C2 C3 C8 127.50(13) . . ?
N1 C4 H4 106.8 . . ?
N1 C4 C5 111.56(12) . . ?
N1 C4 C6 110.63(12) . . ?
C5 C4 H4 106.8 . . ?
C6 C4 H4 106.8 . . ?
C6 C4 C5 113.79(12) . . ?
C4 C5 H5A 109.5 . . ?
C4 C5 H5B 109.5 . . ?
C4 C5 H5C 109.5 . . ?
H5A C5 H5B 109.5 . . ?
H5A C5 H5C 109.5 . . ?
H5B C5 H5C 109.5 . . ?
C4 C6 H6A 109.5 . . ?
C4 C6 H6B 109.5 . . ?
C4 C6 H6C 109.5 . . ?
H6A C6 H6B 109.5 . . ?
H6A C6 H6C 109.5 . . ?
H6B C6 H6C 109.5 . . ?
C2 C7 H7A 109.5 . . ?
C2 C7 H7B 109.5 . . ?
C2 C7 H7C 109.5 . . ?
H7A C7 H7B 109.5 . . ?
H7A C7 H7C 109.5 . . ?
H7B C7 H7C 109.5 . . ?
C3 C8 H8A 109.5 . . ?
C3 C8 H8B 109.5 . . ?
C3 C8 H8C 109.5 . . ?
H8A C8 H8B 109.5 . . ?
H8A C8 H8C 109.5 . . ?
H8B C8 H8C 109.5 . . ?
N2 C9 H9 106.9 . . ?
N2 C9 C10 110.93(11) . . ?
N2 C9 C11 111.13(11) . . ?
C10 C9 H9 106.9 . . ?
C10 C9 C11 113.67(12) . . ?
C11 C9 H9 106.9 . . ?
C9 C10 H10A 109.5 . . ?
C9 C10 H10B 109.5 . . ?
C9 C10 H10C 109.5 . . ?
H10A C10 H10B 109.5 . . ?
H10A C10 H10C 109.5 . . ?
H10B C10 H10C 109.5 . . ?
C9 C11 H11A 109.5 . . ?
C9 C11 H11B 109.5 . . ?
C9 C11 H11C 109.5 . . ?
H11A C11 H11B 109.5 . . ?
H11A C11 H11C 109.5 . . ?
H11B C11 H11C 109.5 . . ?
N3 C12 P2 126.21(10) . . ?
N3 C12 N4 107.03(12) . . ?
N4 C12 P2 123.87(10) . . ?
N3 C13 C18 125.77(12) . . ?
C14 C13 N3 107.09(12) . . ?
C14 C13 C18 127.11(13) . . ?
N4 C14 C19 125.62(12) . . ?
C13 C14 N4 106.91(12) . . ?
C13 C14 C19 127.46(13) . . ?
N3 C15 H15 107.2 . . ?
N3 C15 C16 111.36(13) . . ?
N3 C15 C17 110.91(13) . . ?
C16 C15 H15 107.2 . . ?
C17 C15 H15 107.2 . . ?
C17 C15 C16 112.75(14) . . ?
C15 C16 H16A 109.5 . . ?
C15 C16 H16B 109.5 . . ?
C15 C16 H16C 109.5 . . ?
H16A C16 H16B 109.5 . . ?
H16A C16 H16C 109.5 . . ?
H16B C16 H16C 109.5 . . ?
C15 C17 H17A 109.5 . . ?
C15 C17 H17B 109.5 . . ?
C15 C17 H17C 109.5 . . ?
H17A C17 H17B 109.5 . . ?
H17A C17 H17C 109.5 . . ?
H17B C17 H17C 109.5 . . ?
C13 C18 H18A 109.5 . . ?
C13 C18 H18B 109.5 . . ?
C13 C18 H18C 109.5 . . ?
H18A C18 H18B 109.5 . . ?
H18A C18 H18C 109.5 . . ?
H18B C18 H18C 109.5 . . ?
C14 C19 H19A 109.5 . . ?
C14 C19 H19B 109.5 . . ?
C14 C19 H19C 109.5 . . ?
H19A C19 H19B 109.5 . . ?
H19A C19 H19C 109.5 . . ?
H19B C19 H19C 109.5 . . ?
N4 C20 H20 107.3 . . ?
N4 C20 C21 109.77(11) . . ?
N4 C20 C22 112.12(11) . . ?
C21 C20 H20 107.3 . . ?
C21 C20 C22 112.83(12) . . ?
C22 C20 H20 107.3 . . ?
C20 C21 H21A 109.5 . . ?
C20 C21 H21B 109.5 . . ?
C20 C21 H21C 109.5 . . ?
H21A C21 H21B 109.5 . . ?
H21A C21 H21C 109.5 . . ?
H21B C21 H21C 109.5 . . ?
C20 C22 H22A 109.5 . . ?
C20 C22 H22B 109.5 . . ?
C20 C22 H22C 109.5 . . ?
H22A C22 H22B 109.5 . . ?
H22A C22 H22C 109.5 . . ?
H22B C22 H22C 109.5 . . ?
P1 C23 P2 73.10(5) . . ?
P1 C23 H23 109.9 . . ?
P2 C23 H23 109.9 . . ?
C24 C23 P1 118.99(10) . . ?
C24 C23 P2 129.75(10) . . ?
C24 C23 H23 109.9 . . ?
C25 C24 C23 122.72(12) . . ?
C29 C24 C23 118.37(12) . . ?
C29 C24 C25 118.86(13) . . ?
C24 C25 H25 119.8 . . ?
C26 C25 C24 120.42(13) . . ?
C26 C25 H25 119.8 . . ?
C25 C26 H26 120.1 . . ?
C25 C26 C27 119.75(14) . . ?
C27 C26 H26 120.1 . . ?
C26 C27 Br1 119.42(11) . . ?
C28 C27 Br1 119.64(11) . . ?
C28 C27 C26 120.94(13) . . ?
C27 C28 H28 120.5 . . ?
C27 C28 C29 118.95(13) . . ?
C29 C28 H28 120.5 . . ?
C24 C29 H29 119.5 . . ?
C28 C29 C24 121.06(13) . . ?
C28 C29 H29 119.5 . . ?
O4 S2 O5 115.09(8) . . ?
O4 S2 O6 114.82(8) . . ?
O4 S2 C31 102.93(7) . . ?
O5 S2 C31 103.11(8) . . ?
O6 S2 O5 114.89(7) . . ?
O6 S2 C31 103.62(7) . . ?
F4 C31 S2 111.34(11) . . ?
F4 C31 F5 107.47(14) . . ?
F4 C31 F6 107.49(13) . . ?
F5 C31 S2 111.15(11) . . ?
F5 C31 F6 107.49(14) . . ?
F6 C31 S2 111.69(11) . . ?
O1 S1 C30 102.80(7) . . ?
O2 S1 O1 115.30(7) . . ?
O2 S1 C30 102.51(7) . . ?
O3 S1 O1 115.09(8) . . ?
O3 S1 O2 115.80(8) . . ?
O3 S1 C30 102.42(7) . . ?
F1 C30 S1 111.67(11) . . ?
F1 C30 F2 107.49(13) . . ?
F1 C30 F3 106.73(12) . . ?
F2 C30 S1 112.45(10) . . ?
F2 C30 F3 106.70(12) . . ?
F3 C30 S1 111.49(10) . . ?
F7 C32 C33 118.54(18) . . ?
F7 C32 C37 120.58(18) . . ?
C37 C32 C33 120.87(17) . . ?
F8 C33 C32 119.06(16) . . ?
F8 C33 C34 120.11(16) . . ?
C34 C33 C32 120.83(16) . . ?
C33 C34 H34 120.8 . . ?
C33 C34 C35 118.44(15) . . ?
C35 C34 H34 120.8 . . ?
C34 C35 H35 119.6 . . ?
C36 C35 C34 120.79(16) . . ?
C36 C35 H35 119.6 . . ?
C35 C36 H36 119.9 . . ?
C35 C36 C37 120.17(17) . . ?
C37 C36 H36 119.9 . . ?
C32 C37 C36 118.88(17) . . ?
C32 C37 H37 120.6 . . ?
C36 C37 H37 120.6 . . ?

loop_
_geom_bond_atom_site_label_1
_geom_bond_atom_site_label_2
_geom_bond_distance
_geom_bond_site_symmetry_2
_geom_bond_publ_flag
Br1 C27 1.8945(14) . ?
P1 P2 2.2270(5) . ?
P1 C1 1.8431(14) . ?
P1 C23 1.8668(13) . ?
P2 C12 1.8455(14) . ?
P2 C23 1.8729(13) . ?
N1 C1 1.3447(17) . ?
N1 C2 1.3880(18) . ?
N1 C4 1.4864(17) . ?
N2 C1 1.3492(17) . ?
N2 C3 1.3870(18) . ?
N2 C9 1.4920(16) . ?
N3 C12 1.3519(17) . ?
N3 C13 1.3793(18) . ?
N3 C15 1.4916(17) . ?
N4 C12 1.3524(18) . ?
N4 C14 1.3820(18) . ?
N4 C20 1.4903(16) . ?
C2 C3 1.361(2) . ?
C2 C7 1.4963(19) . ?
C3 C8 1.4953(19) . ?
C4 H4 1.0000 . ?
C4 C5 1.5244(19) . ?
C4 C6 1.524(2) . ?
C5 H5A 0.9800 . ?
C5 H5B 0.9800 . ?
C5 H5C 0.9800 . ?
C6 H6A 0.9800 . ?
C6 H6B 0.9800 . ?
C6 H6C 0.9800 . ?
C7 H7A 0.9800 . ?
C7 H7B 0.9800 . ?
C7 H7C 0.9800 . ?
C8 H8A 0.9800 . ?
C8 H8B 0.9800 . ?
C8 H8C 0.9800 . ?
C9 H9 1.0000 . ?
C9 C10 1.5225(19) . ?
C9 C11 1.5282(19) . ?
C10 H10A 0.9800 . ?
C10 H10B 0.9800 . ?
C10 H10C 0.9800 . ?
C11 H11A 0.9800 . ?
C11 H11B 0.9800 . ?
C11 H11C 0.9800 . ?
C13 C14 1.3670(19) . ?
C13 C18 1.4872(19) . ?
C14 C19 1.4949(19) . ?
C15 H15 1.0000 . ?
C15 C16 1.530(2) . ?
C15 C17 1.516(2) . ?
C16 H16A 0.9800 . ?
C16 H16B 0.9800 . ?
C16 H16C 0.9800 . ?
C17 H17A 0.9800 . ?
C17 H17B 0.9800 . ?
C17 H17C 0.9800 . ?
C18 H18A 0.9800 . ?
C18 H18B 0.9800 . ?
C18 H18C 0.9800 . ?
C19 H19A 0.9800 . ?
C19 H19B 0.9800 . ?
C19 H19C 0.9800 . ?
C20 H20 1.0000 . ?
C20 C21 1.520(2) . ?
C20 C22 1.5322(19) . ?
C21 H21A 0.9800 . ?
C21 H21B 0.9800 . ?
C21 H21C 0.9800 . ?
C22 H22A 0.9800 . ?
C22 H22B 0.9800 . ?
C22 H22C 0.9800 . ?
C23 H23 1.0000 . ?
C23 C24 1.4908(18) . ?
C24 C25 1.399(2) . ?
C24 C29 1.3965(19) . ?
C25 H25 0.9500 . ?
C25 C26 1.388(2) . ?
C26 H26 0.9500 . ?
C26 C27 1.389(2) . ?
C27 C28 1.387(2) . ?
C28 H28 0.9500 . ?
C28 C29 1.394(2) . ?
C29 H29 0.9500 . ?
S2 O4 1.4377(12) . ?
S2 O5 1.4431(12) . ?
S2 O6 1.4418(12) . ?
S2 C31 1.8250(17) . ?
F4 C31 1.328(2) . ?
F5 C31 1.337(2) . ?
F6 C31 1.3374(19) . ?
S1 O1 1.4448(12) . ?
S1 O2 1.4402(12) . ?
S1 O3 1.4388(12) . ?
S1 C30 1.8310(16) . ?
F1 C30 1.3309(19) . ?
F2 C30 1.3329(18) . ?
F3 C30 1.3410(18) . ?
F7 C32 1.348(2) . ?
F8 C33 1.354(2) . ?
C32 C33 1.382(3) . ?
C32 C37 1.375(3) . ?
C33 C34 1.377(2) . ?
C34 H34 0.9500 . ?
C34 C35 1.391(2) . ?
C35 H35 0.9500 . ?
C35 C36 1.383(2) . ?
C36 H36 0.9500 . ?
C36 C37 1.388(3) . ?
C37 H37 0.9500 . ?

loop_
_geom_torsion_atom_site_label_1
_geom_torsion_atom_site_label_2
_geom_torsion_atom_site_label_3
_geom_torsion_atom_site_label_4
_geom_torsion
_geom_torsion_site_symmetry_1
_geom_torsion_site_symmetry_2
_geom_torsion_site_symmetry_3
_geom_torsion_site_symmetry_4
_geom_torsion_publ_flag
Br1 C27 C28 C29 178.06(11) . . . . ?
P1 P2 C12 N3 71.85(12) . . . . ?
P1 P2 C12 N4 -129.91(11) . . . . ?
P1 P2 C23 C24 113.96(13) . . . . ?
P1 C23 C24 C25 35.69(17) . . . . ?
P1 C23 C24 C29 -142.05(11) . . . . ?
P2 P1 C1 N1 74.03(12) . . . . ?
P2 P1 C1 N2 -115.20(11) . . . . ?
P2 P1 C23 C24 -126.56(12) . . . . ?
P2 C23 C24 C25 -55.95(18) . . . . ?
P2 C23 C24 C29 126.31(13) . . . . ?
N1 C2 C3 N2 -0.27(15) . . . . ?
N1 C2 C3 C8 -178.54(14) . . . . ?
N3 C13 C14 N4 0.21(15) . . . . ?
N3 C13 C14 C19 178.96(14) . . . . ?
C1 P1 C23 P2 -96.12(5) . . . . ?
C1 P1 C23 C24 137.31(10) . . . . ?
C1 N1 C2 C3 -0.56(15) . . . . ?
C1 N1 C2 C7 -178.95(13) . . . . ?
C1 N1 C4 C5 127.59(14) . . . . ?
C1 N1 C4 C6 -104.66(15) . . . . ?
C1 N2 C3 C2 1.00(15) . . . . ?
C1 N2 C3 C8 179.32(14) . . . . ?
C1 N2 C9 C10 -116.82(14) . . . . ?
C1 N2 C9 C11 115.69(14) . . . . ?
C2 N1 C1 P1 173.26(10) . . . . ?
C2 N1 C1 N2 1.18(15) . . . . ?
C2 N1 C4 C5 -52.59(18) . . . . ?
C2 N1 C4 C6 75.16(17) . . . . ?
C3 N2 C1 P1 -173.59(10) . . . . ?
C3 N2 C1 N1 -1.35(15) . . . . ?
C3 N2 C9 C10 60.03(17) . . . . ?
C3 N2 C9 C11 -67.46(17) . . . . ?
C4 N1 C1 P1 -6.89(19) . . . . ?
C4 N1 C1 N2 -178.97(12) . . . . ?
C4 N1 C2 C3 179.60(13) . . . . ?
C4 N1 C2 C7 1.2(2) . . . . ?
C7 C2 C3 N2 178.09(13) . . . . ?
C7 C2 C3 C8 -0.2(2) . . . . ?
C9 N2 C1 P1 3.75(19) . . . . ?
C9 N2 C1 N1 175.99(11) . . . . ?
C9 N2 C3 C2 -176.24(12) . . . . ?
C9 N2 C3 C8 2.1(2) . . . . ?
C12 P2 C23 P1 -91.83(6) . . . . ?
C12 P2 C23 C24 22.13(14) . . . . ?
C12 N3 C13 C14 -0.59(16) . . . . ?
C12 N3 C13 C18 177.59(14) . . . . ?
C12 N3 C15 C16 -128.82(16) . . . . ?
C12 N3 C15 C17 104.75(16) . . . . ?
C12 N4 C14 C13 0.24(16) . . . . ?
C12 N4 C14 C19 -178.54(13) . . . . ?
C12 N4 C20 C21 -103.65(15) . . . . ?
C12 N4 C20 C22 130.11(14) . . . . ?
C13 N3 C12 P2 161.95(10) . . . . ?
C13 N3 C12 N4 0.73(16) . . . . ?
C13 N3 C15 C16 53.8(2) . . . . ?
C13 N3 C15 C17 -72.62(19) . . . . ?
C14 N4 C12 P2 -162.37(10) . . . . ?
C14 N4 C12 N3 -0.60(16) . . . . ?
C14 N4 C20 C21 69.22(17) . . . . ?
C14 N4 C20 C22 -57.02(18) . . . . ?
C15 N3 C12 P2 -15.8(2) . . . . ?
C15 N3 C12 N4 -177.02(12) . . . . ?
C15 N3 C13 C14 177.09(13) . . . . ?
C15 N3 C13 C18 -4.7(2) . . . . ?
C18 C13 C14 N4 -177.94(14) . . . . ?
C18 C13 C14 C19 0.8(2) . . . . ?
C20 N4 C12 P2 11.55(19) . . . . ?
C20 N4 C12 N3 173.32(12) . . . . ?
C20 N4 C14 C13 -173.47(12) . . . . ?
C20 N4 C14 C19 7.7(2) . . . . ?
C23 P1 C1 N1 128.46(12) . . . . ?
C23 P1 C1 N2 -60.77(12) . . . . ?
C23 P2 C12 N3 126.79(12) . . . . ?
C23 P2 C12 N4 -74.98(13) . . . . ?
C23 C24 C25 C26 -178.82(13) . . . . ?
C23 C24 C29 C28 178.27(13) . . . . ?
C24 C25 C26 C27 0.7(2) . . . . ?
C25 C24 C29 C28 0.4(2) . . . . ?
C25 C26 C27 Br1 -178.70(11) . . . . ?
C25 C26 C27 C28 0.4(2) . . . . ?
C26 C27 C28 C29 -1.0(2) . . . . ?
C27 C28 C29 C24 0.6(2) . . . . ?
C29 C24 C25 C26 -1.1(2) . . . . ?
O4 S2 C31 F4 60.86(13) . . . . ?
O4 S2 C31 F5 -58.93(13) . . . . ?
O4 S2 C31 F6 -178.97(12) . . . . ?
O5 S2 C31 F4 -179.13(11) . . . . ?
O5 S2 C31 F5 61.09(13) . . . . ?
O5 S2 C31 F6 -58.95(13) . . . . ?
O6 S2 C31 F4 -59.06(13) . . . . ?
O6 S2 C31 F5 -178.85(11) . . . . ?
O6 S2 C31 F6 61.12(13) . . . . ?
O1 S1 C30 F1 61.90(12) . . . . ?
O1 S1 C30 F2 -177.17(11) . . . . ?
O1 S1 C30 F3 -57.39(12) . . . . ?
O2 S1 C30 F1 -58.06(12) . . . . ?
O2 S1 C30 F2 62.87(13) . . . . ?
O2 S1 C30 F3 -177.35(10) . . . . ?
O3 S1 C30 F1 -178.41(11) . . . . ?
O3 S1 C30 F2 -57.48(13) . . . . ?
O3 S1 C30 F3 62.30(12) . . . . ?
F7 C32 C33 F8 -1.2(3) . . . . ?
F7 C32 C33 C34 178.71(16) . . . . ?
F7 C32 C37 C36 -179.36(17) . . . . ?
F8 C33 C34 C35 -179.32(14) . . . . ?
C32 C33 C34 C35 0.7(2) . . . . ?
C33 C32 C37 C36 0.6(3) . . . . ?
C33 C34 C35 C36 0.4(2) . . . . ?
C34 C35 C36 C37 -1.0(3) . . . . ?
C35 C36 C37 C32 0.5(3) . . . . ?
C37 C32 C33 F8 178.85(16) . . . . ?
C37 C32 C33 C34 -1.2(3) . . . . ?

loop_
_exptl_oxdiff_crystal_face_indexfrac_h
_exptl_oxdiff_crystal_face_indexfrac_k
_exptl_oxdiff_crystal_face_indexfrac_l
_exptl_oxdiff_crystal_face_x
_exptl_oxdiff_crystal_face_y
_exptl_oxdiff_crystal_face_z
1.5432 3.5988 -11.4436 -0.2146 -0.8946 0.3919
-11.1122 1.2379 -1.3883 0.0377 0.1640 0.9857
-4.0765 -3.4215 11.4511 0.2291 0.9563 -0.1819
11.7291 -0.5410 -0.8976 -0.0823 -0.3501 -0.9331
-3.4440 -1.3473 -10.9780 0.4329 -0.6305 0.6443
10.8620 -2.4259 0.8661 0.1175 -0.1680 -0.9788
9.0102 -0.9629 6.0113 -0.1354 0.1987 -0.9770
-2.0087 -2.0615 -10.9696 0.4973 -0.6516 0.5081
-4.9968 5.0473 8.9327 -0.7114 0.6292 0.2161
-6.0058 -6.9800 4.0778 0.8293 0.5791 0.1473
11.0103 3.0046 -0.0312 -0.5107 -0.3478 -0.8097
-4.9998 7.0085 1.9137 -0.8005 0.1100 0.5267
7.0019 -7.0021 -0.9136 0.7511 -0.0934 -0.7255
-5.0096 -6.0294 -4.9275 0.8867 -0.0795 0.4220
